data_2004995
loop_
_publ_author_name
'Feeder, N.'
'Jones, W.'

_publ_section_title
;
 Four \w-Phthalimidoaliphatic Peracids
;
_journal_issue 6
_journal_name_full 'Acta Crystallographica Section C'
_journal_page_first 1516
_journal_page_last 1520
_journal_paper_doi 10.1107/S010827019501701X
_journal_volume 52
_journal_year 1996
_chemical_formula_moiety 'C12 H11 N O5'
_chemical_formula_sum 'C12 H11 N O5'
_chemical_formula_weight 249.22
_chemical_name_common '4-phthalimidoperbutanoic acid'
_chemical_name_systematic
;
1,3-dihydro-1,3-dioxo-2H-isoindole-2-butaneperoxoic acid
;
_space_group_IT_number 2
_symmetry_cell_setting triclinic
_symmetry_space_group_name_Hall '-P 1'
_symmetry_space_group_name_H-M 'P -1'
_audit_creation_method SHELXL
_cell_angle_alpha 85.473(10)
_cell_angle_beta 113.31(2)
_cell_angle_gamma 105.37(2)
_cell_formula_units_Z 2
_cell_length_a 7.968(2)
_cell_length_b 8.463(2)
_cell_length_c 9.4295(10)
_cell_measurement_reflns_used 25
_cell_measurement_temperature 295(2)
_cell_measurement_theta_max 15
_cell_measurement_theta_min 10
_cell_volume 562.8(2)
_computing_cell_refinement 'CAD-4 Software (SETANG)'
_computing_data_collection 'CAD-4 Software (Enraf-Nonius, 1989)'
_computing_data_reduction 'TEXSAN (Molecular Structure Corporation, 1995)'
_computing_molecular_graphics TEXSAN
_computing_publication_material SHELXL93
_computing_structure_refinement 'SHELXL93 (Sheldrick, 1993)'
_computing_structure_solution 'SHELXS86 (Sheldrick, 1990)'
_diffrn_ambient_temperature 295(2)
_diffrn_measurement_device 'Enraf-Nonius CAD-4'
_diffrn_measurement_method \w/2\q
_diffrn_radiation_monochromator graphite
_diffrn_radiation_source 'fine-focus sealed tube'
_diffrn_radiation_type MoK\a
_diffrn_radiation_wavelength 0.71069
_diffrn_reflns_av_R_equivalents 0.0177
_diffrn_reflns_av_sigmaI/netI 0.0422
_diffrn_reflns_limit_h_max 10
_diffrn_reflns_limit_h_min -11
_diffrn_reflns_limit_k_max 11
_diffrn_reflns_limit_k_min -11
_diffrn_reflns_limit_l_max 13
_diffrn_reflns_limit_l_min 0
_diffrn_reflns_number 3456
_diffrn_reflns_theta_max 29.97
_diffrn_reflns_theta_min 2.35
_diffrn_standards_decay_% '3%, correction applied'
_diffrn_standards_interval_count 100
_diffrn_standards_number 2
_exptl_absorpt_coefficient_mu 0.116
_exptl_absorpt_correction_type none
_exptl_crystal_colour colourless
_exptl_crystal_density_diffrn 1.471
_exptl_crystal_density_method 'not measured'
_exptl_crystal_description rod
_exptl_crystal_F_000 260
_exptl_crystal_size_max 0.40
_exptl_crystal_size_mid 0.20
_exptl_crystal_size_min 0.20
_refine_diff_density_max 0.411
_refine_diff_density_min -0.233
_refine_ls_extinction_method none
_refine_ls_goodness_of_fit_all 1.000
_refine_ls_goodness_of_fit_obs 1.088
_refine_ls_hydrogen_treatment refU
_refine_ls_matrix_type full
_refine_ls_number_parameters 168
_refine_ls_number_reflns 3228
_refine_ls_number_restraints 0
_refine_ls_restrained_S_all 1.025
_refine_ls_restrained_S_obs 1.088
_refine_ls_R_factor_all 0.0975
_refine_ls_R_factor_obs 0.0439
_refine_ls_shift/esd_max 0.001
_refine_ls_shift/esd_mean 0.000
_refine_ls_structure_factor_coef Fsqd
_refine_ls_weighting_scheme
;
calc w = 1/[\s^2^(F~o~^2^) + (0.0642P)^2^ + 0.1133P]
where P = (F~o~^2^ + 2F~c~^2^)/3
;
_refine_ls_wR_factor_all 0.1378
_refine_ls_wR_factor_obs 0.1121
_reflns_number_observed 1980
_reflns_number_total 3271
_reflns_observed_criterion >2sigma(I)
_cod_data_source_file ha1155.cif
_cod_data_source_block II
_cod_database_code 2004995

loop_
_symmetry_equiv_pos_as_xyz
'x, y, z'
'-x, -y, -z'

loop_
_atom_site_aniso_label
_atom_site_aniso_U_11
_atom_site_aniso_U_22
_atom_site_aniso_U_33
_atom_site_aniso_U_12
_atom_site_aniso_U_13
_atom_site_aniso_U_23
N1 0.0351(7) 0.0362(7) 0.0289(7) 0.0031(6) 0.0094(6) 0.0002(5)
O7 0.0487(8) 0.0533(8) 0.0529(8) -0.0120(7) 0.0064(7) -0.0045(7)
O8 0.0412(7) 0.0443(7) 0.0366(6) -0.0047(5) 0.0127(5) 0.0033(5)
O120 0.0627(9) 0.0398(7) 0.0478(8) 0.0076(6) 0.0065(7) -0.0065(6)
O121 0.0451(7) 0.0396(6) 0.0434(7) 0.0106(5) 0.0012(5) -0.0030(5)
O122 0.0528(8) 0.0478(8) 0.0548(8) 0.0207(6) 0.0030(6) 0.0018(6)
C1 0.0343(8) 0.0319(7) 0.0329(8) 0.0082(6) 0.0136(6) 0.0034(6)
C2 0.0458(10) 0.0417(9) 0.0342(8) 0.0099(8) 0.0143(7) 0.0003(7)
C3 0.0605(12) 0.0557(11) 0.0341(9) 0.0221(10) 0.0209(9) 0.0078(8)
C4 0.0621(13) 0.0536(11) 0.0464(10) 0.0246(10) 0.0318(10) 0.0198(9)
C5 0.0440(10) 0.0408(9) 0.0548(11) 0.0112(8) 0.0245(9) 0.0137(8)
C6 0.0332(8) 0.0340(8) 0.0376(8) 0.0093(6) 0.0128(7) 0.0059(6)
C7 0.0353(9) 0.0356(8) 0.0400(9) 0.0041(7) 0.0110(7) 0.0019(7)
C8 0.0334(8) 0.0328(8) 0.0305(7) 0.0070(6) 0.0103(6) 0.0029(6)
C9 0.0405(9) 0.0434(9) 0.0281(8) 0.0092(7) 0.0098(7) -0.0009(7)
C10 0.0435(10) 0.0450(9) 0.0333(8) 0.0121(8) 0.0157(7) 0.0046(7)
C11 0.0385(9) 0.0392(8) 0.0344(8) 0.0062(7) 0.0141(7) 0.0019(7)
C12 0.0342(8) 0.0358(8) 0.0332(8) 0.0007(6) 0.0135(7) 0.0015(6)

loop_
_atom_site_label
_atom_site_occupancy
_atom_site_fract_x
_atom_site_fract_y
_atom_site_fract_z
_atom_site_U_iso_or_equiv
_atom_site_thermal_displace_type
_atom_site_calc_flag
_atom_site_refinement_flags
_atom_site_type_symbol
N1 1 0.3329(2) 0.1899(2) 0.25571(15) 0.0356(3) Uani d . N
O7 1 0.0764(2) -0.0320(2) 0.2142(2) 0.0608(4) Uani d . O
O8 1 0.5945(2) 0.40087(15) 0.36936(14) 0.0449(3) Uani d . O
O120 1 0.1664(2) 0.6657(2) -0.1408(2) 0.0556(4) Uani d . O
O121 1 -0.0196(2) 0.4812(2) -0.33407(15) 0.0477(3) Uani d . O
O122 1 -0.1174(2) 0.6093(2) -0.4016(2) 0.0560(4) Uani d . O
C1 1 0.4492(2) 0.2078(2) 0.5202(2) 0.0331(3) Uani d . C
C2 1 0.5553(3) 0.2478(2) 0.6742(2) 0.0412(4) Uani d . C
H2 1 0.6621(3) 0.3357(2) 0.7058(2) 0.062(3) Uiso calc R H
C3 1 0.4968(3) 0.1519(3) 0.7807(2) 0.0482(5) Uani d . C
H3 1 0.5654(3) 0.1762(3) 0.8857(2) 0.062(3) Uiso calc R H
C4 1 0.3387(3) 0.0211(2) 0.7335(2) 0.0497(5) Uani d . C
H4 1 0.3023(3) -0.0404(2) 0.8075(2) 0.062(3) Uiso calc R H
C5 1 0.2326(3) -0.0207(2) 0.5781(2) 0.0455(4) Uani d . C
H5 1 0.1269(3) -0.1096(2) 0.5465(2) 0.062(3) Uiso calc R H
C6 1 0.2909(2) 0.0753(2) 0.4727(2) 0.0354(4) Uani d . C
C7 1 0.2123(2) 0.0633(2) 0.3012(2) 0.0393(4) Uani d . C
C8 1 0.4751(2) 0.2826(2) 0.3799(2) 0.0333(3) Uani d . C
C9 1 0.3121(3) 0.2199(2) 0.0961(2) 0.0387(4) Uani d . C
H9A 1 0.2389(3) 0.1200(2) 0.0344(2) 0.044(4) Uiso calc R H
H9B 1 0.4361(3) 0.2484(2) 0.0916(2) 0.044(4) Uiso calc R H
C10 1 0.2160(3) 0.3559(2) 0.0275(2) 0.0404(4) Uani d . C
H10A 1 0.2816(3) 0.4532(2) 0.0943(2) 0.058(5) Uiso calc R H
H10B 1 0.0870(3) 0.3228(2) 0.0213(2) 0.058(5) Uiso calc R H
C11 1 0.2149(2) 0.3957(2) -0.1323(2) 0.0382(4) Uani d . C
H11A 1 0.3437(2) 0.4263(2) -0.1266(2) 0.050(4) Uiso calc R H
H11B 1 0.1466(2) 0.2991(2) -0.1998(2) 0.050(4) Uiso calc R H
C12 1 0.1236(2) 0.5332(2) -0.1986(2) 0.0360(4) Uani d . C

loop_
_atom_type_symbol
_atom_type_description
_atom_type_scat_dispersion_real
_atom_type_scat_dispersion_imag
_atom_type_scat_source
C C 0.0033 0.0016 'International Tables Vol C Tables 4.2.6.8 and 6.1.1.4'
H H 0.0000 0.0000 'International Tables Vol C Tables 4.2.6.8 and 6.1.1.4'
O O 0.0106 0.0060 'International Tables Vol C Tables 4.2.6.8 and 6.1.1.4'
N N 0.0061 0.0033 'International Tables Vol C Tables 4.2.6.8 and 6.1.1.4'
S S 0.1246 0.1234 'International Tables Vol C Tables 4.2.6.8 and 6.1.1.4'

loop_
_geom_angle_atom_site_label_1
_geom_angle_atom_site_label_2
_geom_angle_atom_site_label_3
_geom_angle
_geom_angle_publ_flag
C8 N1 C7 112.07(13) no
C8 N1 C9 123.65(14) no
C7 N1 C9 124.28(14) no
C12 O121 O122 110.73(13) no
C2 C1 C6 121.43(15) no
C2 C1 C8 130.7(2) no
C6 C1 C8 107.89(14) no
C1 C2 C3 117.4(2) no
C4 C3 C2 121.1(2) no
C3 C4 C5 121.5(2) no
C6 C5 C4 117.1(2) no
C5 C6 C1 121.4(2) no
C5 C6 C7 130.7(2) no
C1 C6 C7 107.94(14) no
O7 C7 N1 124.6(2) no
O7 C7 C6 129.7(2) no
N1 C7 C6 105.67(13) no
O8 C8 N1 124.19(14) no
O8 C8 C1 129.40(15) no
N1 C8 C1 106.41(13) no
N1 C9 C10 112.58(14) no
C9 C10 C11 111.17(14) no
C12 C11 C10 111.08(14) no
O120 C12 O121 124.9(2) no
O120 C12 C11 126.6(2) no
O121 C12 C11 108.47(14) no

loop_
_geom_bond_atom_site_label_1
_geom_bond_atom_site_label_2
_geom_bond_distance
_geom_bond_publ_flag
N1 C8 1.377(2) no
N1 C7 1.401(2) no
N1 C9 1.457(2) no
O7 C7 1.198(2) no
O8 C8 1.213(2) no
O120 C12 1.190(2) no
O121 C12 1.340(2) no
O121 O122 1.461(2) no
C1 C2 1.376(2) no
C1 C6 1.390(2) no
C1 C8 1.486(2) no
C2 C3 1.387(3) no
C3 C4 1.380(3) no
C4 C5 1.390(3) no
C5 C6 1.379(2) no
C6 C7 1.486(2) no
C9 C10 1.512(2) no
C10 C11 1.515(2) no
C11 C12 1.500(2) no

loop_
_geom_contact_atom_site_label_1
_geom_contact_atom_site_label_2
_geom_contact_distance
_geom_contact_site_symmetry_2
_geom_contact_publ_flag
O122 O8 2.753(2) 1_454 no
O8 O122 2.753(2) 1_656 no

loop_
_geom_torsion_atom_site_label_1
_geom_torsion_atom_site_label_2
_geom_torsion_atom_site_label_3
_geom_torsion_atom_site_label_4
_geom_torsion
_geom_torsion_publ_flag
C6 C1 C2 C3 -0.9(3) no
C8 C1 C2 C3 -178.8(2) no
C1 C2 C3 C4 0.3(3) no
C2 C3 C4 C5 0.5(3) no
C3 C4 C5 C6 -0.7(3) no
C4 C5 C6 C1 0.1(3) no
C4 C5 C6 C7 179.1(2) no
C2 C1 C6 C5 0.7(3) no
C8 C1 C6 C5 179.0(2) no
C2 C1 C6 C7 -178.6(2) no
C8 C1 C6 C7 -0.2(2) no
C8 N1 C7 O7 178.7(2) no
C9 N1 C7 O7 -1.8(3) no
C8 N1 C7 C6 -1.8(2) no
C9 N1 C7 C6 177.74(15) no
C5 C6 C7 O7 1.6(3) no
C1 C6 C7 O7 -179.3(2) no
C5 C6 C7 N1 -177.9(2) no
C1 C6 C7 N1 1.2(2) no
C7 N1 C8 O8 -178.5(2) no
C9 N1 C8 O8 2.0(3) no
C7 N1 C8 C1 1.6(2) no
C9 N1 C8 C1 -177.86(15) no
C2 C1 C8 O8 -2.5(3) no
C6 C1 C8 O8 179.4(2) no
C2 C1 C8 N1 177.3(2) no
C6 C1 C8 N1 -0.8(2) no
C8 N1 C9 C10 -81.2(2) no
C7 N1 C9 C10 99.4(2) no
N1 C9 C10 C11 174.14(14) no
C9 C10 C11 C12 -178.66(14) no
O122 O121 C12 O120 -0.3(2) no
O122 O121 C12 C11 178.24(13) no
C10 C11 C12 O120 55.1(2) no
C10 C11 C12 O121 -123.4(2) no

loop_
_cod_related_entry_id
_cod_related_entry_database
_cod_related_entry_code
1 ChemSpider 13787175
